data_1529333
loop_
_publ_author_name
'S.V. Misjul'
'M.S. Molokeev'
'L.V. Osokina'
'I.N. Saphonov'

_publ_section_title
;
 Structural Changes during Phase Transitions, Critical and Noncritical
 Order Parameters in the Elpasolite Cs2RbDyF6
;
_journal_issue 4
_journal_name_full 'Journal of Siberian Federal University. Mathematics & Physics'
_journal_page_first 566
_journal_page_last 575
_journal_volume 5
_journal_year 2012
_chemical_formula_sum 'Cs2 Dy F6 Rb'
_chemical_formula_weight 627.79
_space_group_crystal_system cubic
_space_group_IT_number 225
_space_group_name_Hall '-F 4 2 3'
_space_group_name_H-M_alt 'F m -3 m'
_symmetry_space_group_name_Hall '-F 4 2 3'
_symmetry_space_group_name_H-M 'F m -3 m'
_atom_sites_solution_hydrogens .
_audit_creation_method SHELXL-2014/7
_cell_angle_alpha 90
_cell_angle_beta 90
_cell_angle_gamma 90
_cell_formula_units_Z 4
_cell_length_a 9.659(4)
_cell_length_b 9.659(4)
_cell_length_c 9.659(4)
_cell_measurement_temperature 296(2)
_cell_volume 901.1(6)
_computing_structure_refinement 'SHELXL-2014/7 (Sheldrick, 2014)'
_diffrn_ambient_temperature 296(2)
_diffrn_measured_fraction_theta_full 1.000
_diffrn_measured_fraction_theta_max 1.000
_diffrn_radiation_type MoK\a
_diffrn_radiation_wavelength 0.71073
_diffrn_reflns_av_R_equivalents 0.0370
_diffrn_reflns_av_unetI/netI 0.0133
_diffrn_reflns_laue_measured_fraction_full 1.000
_diffrn_reflns_laue_measured_fraction_max 1.000
_diffrn_reflns_limit_h_max 13
_diffrn_reflns_limit_h_min -13
_diffrn_reflns_limit_k_max 13
_diffrn_reflns_limit_k_min -13
_diffrn_reflns_limit_l_max 13
_diffrn_reflns_limit_l_min -12
_diffrn_reflns_number 2181
_diffrn_reflns_point_group_measured_fraction_full 1.000
_diffrn_reflns_point_group_measured_fraction_max 1.000
_diffrn_reflns_theta_full 25.000
_diffrn_reflns_theta_max 29.577
_diffrn_reflns_theta_min 3.654
_exptl_absorpt_coefficient_mu 21.646
_exptl_crystal_density_diffrn 4.627
_exptl_crystal_F_000 1068
_refine_diff_density_max 1.125
_refine_diff_density_min -1.295
_refine_diff_density_rms 0.223
_refine_ls_extinction_coef 0.0010(3)
_refine_ls_extinction_expression Fc^*^=kFc[1+0.001xFc^2^\l^3^/sin(2\q)]^-1/4^
_refine_ls_extinction_method 'SHELXL-2014/7 (Sheldrick 2014'
_refine_ls_goodness_of_fit_ref 1.127
_refine_ls_hydrogen_treatment undef
_refine_ls_matrix_type full
_refine_ls_number_parameters 8
_refine_ls_number_reflns 95
_refine_ls_number_restraints 0
_refine_ls_restrained_S_all 1.127
_refine_ls_R_factor_all 0.0241
_refine_ls_R_factor_gt 0.0241
_refine_ls_shift/su_max 0.014
_refine_ls_shift/su_mean 0.006
_refine_ls_structure_factor_coef Fsqd
_refine_ls_weighting_details 'w=1/[\s^2^(Fo^2^)+(0.0529P)^2^+91.2528P] where P=(Fo^2^+2Fc^2^)/3'
_refine_ls_weighting_scheme calc
_refine_ls_wR_factor_gt 0.1158
_refine_ls_wR_factor_ref 0.1158
_reflns_Friedel_coverage 0.000
_reflns_friedel_fraction_full .
_reflns_friedel_fraction_max .
_reflns_number_gt 95
_reflns_number_total 95
_reflns_threshold_expression 'I > 2\s(I)'
_cod_data_source_file Cs2RbDyF6_293K.cif
_cod_data_source_block a
_cod_original_cell_volume 901.2(10)
_cod_database_code 1529333
_shelx_shelxl_version_number 2014/7
_shelx_space_group_comment
;
The symmetry employed for this shelxl refinement is uniquely defined
by the following loop, which should always be used as a source of
symmetry information in preference to the above space-group names.
They are only intended as comments.
;

loop_
_space_group_symop_operation_xyz
'x, y, z'
'-x, -y, z'
'-x, y, -z'
'x, -y, -z'
'z, x, y'
'z, -x, -y'
'-z, -x, y'
'-z, x, -y'
'y, z, x'
'-y, z, -x'
'y, -z, -x'
'-y, -z, x'
'y, x, -z'
'-y, -x, -z'
'y, -x, z'
'-y, x, z'
'x, z, -y'
'-x, z, y'
'-x, -z, -y'
'x, -z, y'
'z, y, -x'
'z, -y, x'
'-z, y, x'
'-z, -y, -x'
'x, y+1/2, z+1/2'
'-x, -y+1/2, z+1/2'
'-x, y+1/2, -z+1/2'
'x, -y+1/2, -z+1/2'
'z, x+1/2, y+1/2'
'z, -x+1/2, -y+1/2'
'-z, -x+1/2, y+1/2'
'-z, x+1/2, -y+1/2'
'y, z+1/2, x+1/2'
'-y, z+1/2, -x+1/2'
'y, -z+1/2, -x+1/2'
'-y, -z+1/2, x+1/2'
'y, x+1/2, -z+1/2'
'-y, -x+1/2, -z+1/2'
'y, -x+1/2, z+1/2'
'-y, x+1/2, z+1/2'
'x, z+1/2, -y+1/2'
'-x, z+1/2, y+1/2'
'-x, -z+1/2, -y+1/2'
'x, -z+1/2, y+1/2'
'z, y+1/2, -x+1/2'
'z, -y+1/2, x+1/2'
'-z, y+1/2, x+1/2'
'-z, -y+1/2, -x+1/2'
'x+1/2, y, z+1/2'
'-x+1/2, -y, z+1/2'
'-x+1/2, y, -z+1/2'
'x+1/2, -y, -z+1/2'
'z+1/2, x, y+1/2'
'z+1/2, -x, -y+1/2'
'-z+1/2, -x, y+1/2'
'-z+1/2, x, -y+1/2'
'y+1/2, z, x+1/2'
'-y+1/2, z, -x+1/2'
'y+1/2, -z, -x+1/2'
'-y+1/2, -z, x+1/2'
'y+1/2, x, -z+1/2'
'-y+1/2, -x, -z+1/2'
'y+1/2, -x, z+1/2'
'-y+1/2, x, z+1/2'
'x+1/2, z, -y+1/2'
'-x+1/2, z, y+1/2'
'-x+1/2, -z, -y+1/2'
'x+1/2, -z, y+1/2'
'z+1/2, y, -x+1/2'
'z+1/2, -y, x+1/2'
'-z+1/2, y, x+1/2'
'-z+1/2, -y, -x+1/2'
'x+1/2, y+1/2, z'
'-x+1/2, -y+1/2, z'
'-x+1/2, y+1/2, -z'
'x+1/2, -y+1/2, -z'
'z+1/2, x+1/2, y'
'z+1/2, -x+1/2, -y'
'-z+1/2, -x+1/2, y'
'-z+1/2, x+1/2, -y'
'y+1/2, z+1/2, x'
'-y+1/2, z+1/2, -x'
'y+1/2, -z+1/2, -x'
'-y+1/2, -z+1/2, x'
'y+1/2, x+1/2, -z'
'-y+1/2, -x+1/2, -z'
'y+1/2, -x+1/2, z'
'-y+1/2, x+1/2, z'
'x+1/2, z+1/2, -y'
'-x+1/2, z+1/2, y'
'-x+1/2, -z+1/2, -y'
'x+1/2, -z+1/2, y'
'z+1/2, y+1/2, -x'
'z+1/2, -y+1/2, x'
'-z+1/2, y+1/2, x'
'-z+1/2, -y+1/2, -x'
'-x, -y, -z'
'x, y, -z'
'x, -y, z'
'-x, y, z'
'-z, -x, -y'
'-z, x, y'
'z, x, -y'
'z, -x, y'
'-y, -z, -x'
'y, -z, x'
'-y, z, x'
'y, z, -x'
'-y, -x, z'
'y, x, z'
'-y, x, -z'
'y, -x, -z'
'-x, -z, y'
'x, -z, -y'
'x, z, y'
'-x, z, -y'
'-z, -y, x'
'-z, y, -x'
'z, -y, -x'
'z, y, x'
'-x, -y+1/2, -z+1/2'
'x, y+1/2, -z+1/2'
'x, -y+1/2, z+1/2'
'-x, y+1/2, z+1/2'
'-z, -x+1/2, -y+1/2'
'-z, x+1/2, y+1/2'
'z, x+1/2, -y+1/2'
'z, -x+1/2, y+1/2'
'-y, -z+1/2, -x+1/2'
'y, -z+1/2, x+1/2'
'-y, z+1/2, x+1/2'
'y, z+1/2, -x+1/2'
'-y, -x+1/2, z+1/2'
'y, x+1/2, z+1/2'
'-y, x+1/2, -z+1/2'
'y, -x+1/2, -z+1/2'
'-x, -z+1/2, y+1/2'
'x, -z+1/2, -y+1/2'
'x, z+1/2, y+1/2'
'-x, z+1/2, -y+1/2'
'-z, -y+1/2, x+1/2'
'-z, y+1/2, -x+1/2'
'z, -y+1/2, -x+1/2'
'z, y+1/2, x+1/2'
'-x+1/2, -y, -z+1/2'
'x+1/2, y, -z+1/2'
'x+1/2, -y, z+1/2'
'-x+1/2, y, z+1/2'
'-z+1/2, -x, -y+1/2'
'-z+1/2, x, y+1/2'
'z+1/2, x, -y+1/2'
'z+1/2, -x, y+1/2'
'-y+1/2, -z, -x+1/2'
'y+1/2, -z, x+1/2'
'-y+1/2, z, x+1/2'
'y+1/2, z, -x+1/2'
'-y+1/2, -x, z+1/2'
'y+1/2, x, z+1/2'
'-y+1/2, x, -z+1/2'
'y+1/2, -x, -z+1/2'
'-x+1/2, -z, y+1/2'
'x+1/2, -z, -y+1/2'
'x+1/2, z, y+1/2'
'-x+1/2, z, -y+1/2'
'-z+1/2, -y, x+1/2'
'-z+1/2, y, -x+1/2'
'z+1/2, -y, -x+1/2'
'z+1/2, y, x+1/2'
'-x+1/2, -y+1/2, -z'
'x+1/2, y+1/2, -z'
'x+1/2, -y+1/2, z'
'-x+1/2, y+1/2, z'
'-z+1/2, -x+1/2, -y'
'-z+1/2, x+1/2, y'
'z+1/2, x+1/2, -y'
'z+1/2, -x+1/2, y'
'-y+1/2, -z+1/2, -x'
'y+1/2, -z+1/2, x'
'-y+1/2, z+1/2, x'
'y+1/2, z+1/2, -x'
'-y+1/2, -x+1/2, z'
'y+1/2, x+1/2, z'
'-y+1/2, x+1/2, -z'
'y+1/2, -x+1/2, -z'
'-x+1/2, -z+1/2, y'
'x+1/2, -z+1/2, -y'
'x+1/2, z+1/2, y'
'-x+1/2, z+1/2, -y'
'-z+1/2, -y+1/2, x'
'-z+1/2, y+1/2, -x'
'z+1/2, -y+1/2, -x'
'z+1/2, y+1/2, x'

loop_
_atom_site_label
_atom_site_type_symbol
_atom_site_fract_x
_atom_site_fract_y
_atom_site_fract_z
_atom_site_U_iso_or_equiv
_atom_site_adp_type
_atom_site_occupancy
_atom_site_site_symmetry_order
_atom_site_calc_flag
_atom_site_refinement_flags_posn
_atom_site_refinement_flags_adp
_atom_site_refinement_flags_occupancy
_atom_site_disorder_assembly
_atom_site_disorder_group
Rb1 Rb 0.0000 0.0000 0.5000 0.0225(10) Uani 1 48 d S T P . .
Dy2 Dy 0.0000 0.0000 0.0000 0.0156(8) Uani 1 48 d S T P . .
Cs1 Cs 0.2500 0.2500 0.2500 0.0398(9) Uani 1 24 d S T P . .
F1 F 0.2238(17) 0.0000 0.0000 0.091(8) Uani 1 8 d S T P . .

loop_
_atom_site_aniso_label
_atom_site_aniso_U_11
_atom_site_aniso_U_22
_atom_site_aniso_U_33
_atom_site_aniso_U_23
_atom_site_aniso_U_13
_atom_site_aniso_U_12
Rb1 0.0225(10) 0.0225(10) 0.0225(10) 0.000 0.000 0.000
Dy2 0.0156(8) 0.0156(8) 0.0156(8) 0.000 0.000 0.000
Cs1 0.0398(9) 0.0398(9) 0.0398(9) 0.000 0.000 0.000
F1 0.025(8) 0.124(12) 0.124(12) 0.000 0.000 0.000

loop_
_atom_type_symbol
_atom_type_description
_atom_type_scat_dispersion_real
_atom_type_scat_dispersion_imag
_atom_type_scat_source
F F 0.0171 0.0103 'International Tables Vol C Tables 4.2.6.8 and 6.1.1.4'
Rb Rb -0.9393 2.9676 'International Tables Vol C Tables 4.2.6.8 and 6.1.1.4'
Cs Cs -0.3680 2.1192 'International Tables Vol C Tables 4.2.6.8 and 6.1.1.4'
Dy Dy -0.1892 4.4098 'International Tables Vol C Tables 4.2.6.8 and 6.1.1.4'

loop_
_geom_angle_atom_site_label_1
_geom_angle_atom_site_label_2
_geom_angle_atom_site_label_3
_geom_angle
_geom_angle_site_symmetry_1
_geom_angle_site_symmetry_3
F1 Rb1 F1 180.0 105_556 9
F1 Rb1 F1 90.000(1) 105_556 125
F1 Rb1 F1 90.0 9 125
F1 Rb1 F1 90.0 105_556 29_545
F1 Rb1 F1 90.000(1) 9 29_545
F1 Rb1 F1 180.0 125 29_545
F1 Rb1 F1 90.000(1) 105_556 145
F1 Rb1 F1 90.0 9 145
F1 Rb1 F1 90.000(2) 125 145
F1 Rb1 F1 90.0 29_545 145
F1 Rb1 F1 90.0 105_556 49_455
F1 Rb1 F1 90.000(1) 9 49_455
F1 Rb1 F1 90.000(1) 125 49_455
F1 Rb1 F1 90.000(2) 29_545 49_455
F1 Rb1 F1 180.0 145 49_455
F1 Rb1 Cs1 125.264(1) 105_556 73_445
F1 Rb1 Cs1 54.736(1) 9 73_445
F1 Rb1 Cs1 125.3 125 73_445
F1 Rb1 Cs1 54.736(1) 29_545 73_445
F1 Rb1 Cs1 125.3 145 73_445
F1 Rb1 Cs1 54.736(1) 49_455 73_445
F1 Rb1 Cs1 54.736(1) 105_556 169_556
F1 Rb1 Cs1 125.264(1) 9 169_556
F1 Rb1 Cs1 54.7 125 169_556
F1 Rb1 Cs1 125.3 29_545 169_556
F1 Rb1 Cs1 54.7 145 169_556
F1 Rb1 Cs1 125.264(1) 49_455 169_556
Cs1 Rb1 Cs1 180.0 73_445 169_556
F1 Rb1 Cs1 125.264(1) 105_556 .
F1 Rb1 Cs1 54.736(1) 9 .
F1 Rb1 Cs1 54.736(1) 125 .
F1 Rb1 Cs1 125.3 29_545 .
F1 Rb1 Cs1 54.7 145 .
F1 Rb1 Cs1 125.264(1) 49_455 .
Cs1 Rb1 Cs1 109.5 73_445 .
Cs1 Rb1 Cs1 70.5 169_556 .
F1 Rb1 Cs1 125.3 105_556 121
F1 Rb1 Cs1 54.7 9 121
F1 Rb1 Cs1 54.7 125 121
F1 Rb1 Cs1 125.264(1) 29_545 121
F1 Rb1 Cs1 125.264(1) 145 121
F1 Rb1 Cs1 54.7 49_455 121
Cs1 Rb1 Cs1 70.5 73_445 121
Cs1 Rb1 Cs1 109.5 169_556 121
Cs1 Rb1 Cs1 70.5 . 121
F1 Rb1 Cs1 54.736(1) 105_556 97_556
F1 Rb1 Cs1 125.264(1) 9 97_556
F1 Rb1 Cs1 125.264(1) 125 97_556
F1 Rb1 Cs1 54.7 29_545 97_556
F1 Rb1 Cs1 125.3 145 97_556
F1 Rb1 Cs1 54.736(1) 49_455 97_556
Cs1 Rb1 Cs1 70.5 73_445 97_556
Cs1 Rb1 Cs1 109.5 169_556 97_556
Cs1 Rb1 Cs1 180.0 . 97_556
Cs1 Rb1 Cs1 109.5 121 97_556
F1 Rb1 Cs1 125.3 105_556 145
F1 Rb1 Cs1 54.7 9 145
F1 Rb1 Cs1 125.264(1) 125 145
F1 Rb1 Cs1 54.7 29_545 145
F1 Rb1 Cs1 54.7 145 145
F1 Rb1 Cs1 125.264(1) 49_455 145
Cs1 Rb1 Cs1 70.5 73_445 145
Cs1 Rb1 Cs1 109.5 169_556 145
Cs1 Rb1 Cs1 70.5 . 145
Cs1 Rb1 Cs1 109.5 121 145
Cs1 Rb1 Cs1 109.5 97_556 145
F1 Dy2 F1 90.0 . 105
F1 Dy2 F1 90.0 . 9
F1 Dy2 F1 180.0 105 9
F1 Dy2 F1 90.0 . 101
F1 Dy2 F1 90.0 105 101
F1 Dy2 F1 90.0 9 101
F1 Dy2 F1 90.0 . 5
F1 Dy2 F1 90.0 105 5
F1 Dy2 F1 90.0 9 5
F1 Dy2 F1 180.0 101 5
F1 Dy2 F1 180.0 . 97
F1 Dy2 F1 90.0 105 97
F1 Dy2 F1 90.0 9 97
F1 Dy2 F1 90.0 101 97
F1 Dy2 F1 90.0 5 97
F1 Dy2 Cs1 54.7 . .
F1 Dy2 Cs1 125.3 105 .
F1 Dy2 Cs1 54.7 9 .
F1 Dy2 Cs1 125.3 101 .
F1 Dy2 Cs1 54.7 5 .
F1 Dy2 Cs1 125.3 97 .
F1 Dy2 Cs1 125.3 . 97
F1 Dy2 Cs1 54.7 105 97
F1 Dy2 Cs1 125.3 9 97
F1 Dy2 Cs1 54.7 101 97
F1 Dy2 Cs1 125.3 5 97
F1 Dy2 Cs1 54.7 97 97
Cs1 Dy2 Cs1 180.0 . 97
F1 Dy2 Cs1 125.3 . 121
F1 Dy2 Cs1 125.3 105 121
F1 Dy2 Cs1 54.7 9 121
F1 Dy2 Cs1 125.3 101 121
F1 Dy2 Cs1 54.7 5 121
F1 Dy2 Cs1 54.7 97 121
Cs1 Dy2 Cs1 70.5 . 121
Cs1 Dy2 Cs1 109.5 97 121
F1 Dy2 Cs1 54.7 . 169
F1 Dy2 Cs1 54.7 105 169
F1 Dy2 Cs1 125.3 9 169
F1 Dy2 Cs1 125.3 101 169
F1 Dy2 Cs1 54.7 5 169
F1 Dy2 Cs1 125.3 97 169
Cs1 Dy2 Cs1 70.5 . 169
Cs1 Dy2 Cs1 109.5 97 169
Cs1 Dy2 Cs1 109.5 121 169
F1 Dy2 Cs1 54.7 . 145
F1 Dy2 Cs1 125.3 105 145
F1 Dy2 Cs1 54.7 9 145
F1 Dy2 Cs1 54.7 101 145
F1 Dy2 Cs1 125.3 5 145
F1 Dy2 Cs1 125.3 97 145
Cs1 Dy2 Cs1 70.5 . 145
Cs1 Dy2 Cs1 109.5 97 145
Cs1 Dy2 Cs1 109.5 121 145
Cs1 Dy2 Cs1 109.5 169 145
F1 Dy2 Cs1 125.3 . 73_445
F1 Dy2 Cs1 125.3 105 73_445
F1 Dy2 Cs1 54.7 9 73_445
F1 Dy2 Cs1 54.7 101 73_445
F1 Dy2 Cs1 125.3 5 73_445
F1 Dy2 Cs1 54.7 97 73_445
Cs1 Dy2 Cs1 109.5 . 73_445
Cs1 Dy2 Cs1 70.5 97 73_445
Cs1 Dy2 Cs1 70.5 121 73_445
Cs1 Dy2 Cs1 180.0 169 73_445
Cs1 Dy2 Cs1 70.5 145 73_445
F1 Cs1 F1 53.0(5) 9 5
F1 Cs1 F1 171.5(5) 9 81
F1 Cs1 F1 119.82(2) 5 81
F1 Cs1 F1 119.82(2) 9 53
F1 Cs1 F1 171.5(5) 5 53
F1 Cs1 F1 66.9(4) 81 53
F1 Cs1 F1 119.82(2) 9 25
F1 Cs1 F1 119.82(2) 5 25
F1 Cs1 F1 66.9(4) 81 25
F1 Cs1 F1 66.9(4) 53 25
F1 Cs1 F1 53.0(5) 9 .
F1 Cs1 F1 53.0(5) 5 .
F1 Cs1 F1 119.82(2) 81 .
F1 Cs1 F1 119.82(2) 53 .
F1 Cs1 F1 171.5(5) 25 .
F1 Cs1 F1 90.31(4) 9 153
F1 Cs1 F1 119.82(2) 5 153
F1 Cs1 F1 90.31(4) 81 153
F1 Cs1 F1 53.0(5) 53 153
F1 Cs1 F1 119.82(2) 25 153
F1 Cs1 F1 66.9(4) . 153
F1 Cs1 F1 90.31(4) 9 129
F1 Cs1 F1 66.9(4) 5 129
F1 Cs1 F1 90.31(4) 81 129
F1 Cs1 F1 119.82(2) 53 129
F1 Cs1 F1 53.0(5) 25 129
F1 Cs1 F1 119.82(2) . 129
F1 Cs1 F1 171.5(5) 153 129
F1 Cs1 F1 119.82(2) 9 173
F1 Cs1 F1 90.31(4) 5 173
F1 Cs1 F1 53.0(5) 81 173
F1 Cs1 F1 90.31(4) 53 173
F1 Cs1 F1 119.82(2) 25 173
F1 Cs1 F1 66.9(4) . 173
F1 Cs1 F1 66.9(4) 153 173
F1 Cs1 F1 119.82(2) 129 173
F1 Cs1 F1 66.9(4) 9 125
F1 Cs1 F1 90.31(4) 5 125
F1 Cs1 F1 119.82(2) 81 125
F1 Cs1 F1 90.31(4) 53 125
F1 Cs1 F1 53.0(5) 25 125
F1 Cs1 F1 119.82(2) . 125
F1 Cs1 F1 119.82(2) 153 125
F1 Cs1 F1 53.0(5) 129 125
F1 Cs1 F1 171.5(5) 173 125
F1 Cs1 F1 119.82(2) 9 169
F1 Cs1 F1 66.9(4) 5 169
F1 Cs1 F1 53.0(5) 81 169
F1 Cs1 F1 119.82(2) 53 169
F1 Cs1 F1 90.31(4) 25 169
F1 Cs1 F1 90.31(4) . 169
F1 Cs1 F1 119.82(2) 153 169
F1 Cs1 F1 66.9(4) 129 169
F1 Cs1 F1 53.0(5) 173 169
F1 Cs1 F1 119.82(2) 125 169
F1 Cs1 F1 66.9(4) 9 145
F1 Cs1 F1 119.82(2) 5 145
F1 Cs1 F1 119.82(2) 81 145
F1 Cs1 F1 53.0(5) 53 145
F1 Cs1 F1 90.31(4) 25 145
F1 Cs1 F1 90.31(4) . 145
F1 Cs1 F1 53.0(5) 153 145
F1 Cs1 F1 119.82(2) 129 145
F1 Cs1 F1 119.82(2) 173 145
F1 Cs1 F1 66.9(4) 125 145
F1 Cs1 F1 171.5(5) 169 145
Dy2 F1 Rb1 180.0 . 49_554
Dy2 F1 Cs1 94.2(3) . .
Rb1 F1 Cs1 85.8(3) 49_554 .
Dy2 F1 Cs1 94.2(3) . 25_544
Rb1 F1 Cs1 85.8(3) 49_554 25_544
Cs1 F1 Cs1 171.5(5) . 25_544
Dy2 F1 Cs1 94.2(3) . 169
Rb1 F1 Cs1 85.8(3) 49_554 169
Cs1 F1 Cs1 89.69(4) . 169
Cs1 F1 Cs1 89.69(4) 25_544 169
Dy2 F1 Cs1 94.2(3) . 145
Rb1 F1 Cs1 85.8(3) 49_554 145
Cs1 F1 Cs1 89.69(4) . 145
Cs1 F1 Cs1 89.69(4) 25_544 145
Cs1 F1 Cs1 171.5(5) 169 145

loop_
_geom_bond_atom_site_label_1
_geom_bond_atom_site_label_2
_geom_bond_distance
_geom_bond_site_symmetry_2
Rb1 F1 2.668(16) 105_556
Rb1 F1 2.668(16) 9
Rb1 F1 2.668(16) 125
Rb1 F1 2.668(16) 29_545
Rb1 F1 2.668(16) 145
Rb1 F1 2.668(16) 49_455
Rb1 Cs1 4.1826(16) 73_445
Rb1 Cs1 4.1826(16) 169_556
Rb1 Cs1 4.1826(16) .
Rb1 Cs1 4.1826(16) 121
Rb1 Cs1 4.1826(16) 97_556
Rb1 Cs1 4.1826(16) 145
Dy2 F1 2.162(16) .
Dy2 F1 2.162(16) 105
Dy2 F1 2.162(16) 9
Dy2 F1 2.162(16) 101
Dy2 F1 2.162(16) 5
Dy2 F1 2.162(16) 97
Dy2 Cs1 4.1826(16) .
Dy2 Cs1 4.1826(16) 97
Dy2 Cs1 4.1826(16) 121
Dy2 Cs1 4.1826(16) 169
Dy2 Cs1 4.1826(16) 145
Dy2 Cs1 4.1826(16) 73_445
Cs1 F1 3.4244(18) 9
Cs1 F1 3.4244(18) 5
Cs1 F1 3.4244(18) 81
Cs1 F1 3.4244(18) 53
Cs1 F1 3.4244(18) 25
Cs1 F1 3.4244(18) .
Cs1 F1 3.4244(18) 153
Cs1 F1 3.4244(18) 129
Cs1 F1 3.4244(18) 173
Cs1 F1 3.4244(18) 125
Cs1 F1 3.4244(18) 169
Cs1 F1 3.4244(18) 145
F1 Rb1 2.668(16) 49_554
F1 Cs1 3.4244(18) 25_544
F1 Cs1 3.4244(18) 169
F1 Cs1 3.4244(18) 145

_cod_database_fobs_code 1529333
